data_2022116
loop_
_publ_author_name
'Senior, Levi'
'Linden, Anthony'

_publ_section_title
;
 Halobismuth(III) salts with substituted aminopyridinium cations
;
_journal_coeditor_code FP3085
_journal_issue 6
_journal_name_full 'Acta Crystallographica Section C'
_journal_page_first
;
;
_journal_paper_doi 10.1107/S2053229620006130
_journal_volume 76
_journal_year 2020
_chemical_formula_iupac '(C5 H9 N3)2 [Bi2 Cl10], 2H2 O'
_chemical_formula_moiety '2(C5 H9 N3 2+), Bi2 Cl10 4-, 2(H2 O)'
_chemical_formula_sum 'C10 H22 Bi2 Cl10 N6 O2'
_chemical_formula_weight 1030.79
_chemical_name_systematic
;
Bis(4-amino-3-ammoniopyridinium)
di-\m-chlorido-bis[tetrachloridobismuth(III)] dihydrate
;
_space_group_crystal_system monoclinic
_space_group_IT_number 15
_space_group_name_Hall '-C 2yc'
_space_group_name_H-M_alt 'C 1 2/c 1'
_atom_sites_solution_hydrogens mixed
_atom_sites_solution_primary dual
_atom_sites_solution_secondary difmap
_audit_creation_method SHELXL-2018/3
_cell_angle_alpha 90
_cell_angle_beta 104.0805(11)
_cell_angle_gamma 90
_cell_formula_units_Z 4
_cell_length_a 18.0583(2)
_cell_length_b 12.07450(12)
_cell_length_c 13.43800(15)
_cell_measurement_reflns_used 20128
_cell_measurement_temperature 160(2)
_cell_measurement_theta_max 29.3620
_cell_measurement_theta_min 3.3600
_cell_volume 2842.05(5)
_computing_cell_refinement
;
CrysAlis PRO (Rigaku OD, 2018)
;
_computing_data_collection
;
CrysAlis PRO (Rigaku OD, 2018)
;
_computing_data_reduction
;
CrysAlis PRO (Rigaku OD, 2018)
;
_computing_molecular_graphics
;
OLEX2 (Dolomanov <i>et al.</i>, 2009) and Mercury (Macrae <i>et al.</i>,
2020)
;
_computing_publication_material
;
SHELXL2018 (Sheldrick, 2015b) and PLATON (Spek, 2015,
2020)
;
_computing_structure_refinement
;
SHELXL2018 (Sheldrick, 2015b)
;
_computing_structure_solution
;
SHELXT2018 (Sheldrick, 2015a)
;
_diffrn_ambient_temperature 160(2)
_diffrn_detector 'CCD area detector'
_diffrn_detector_area_resol_mean 10.3801
_diffrn_measured_fraction_theta_full 0.999
_diffrn_measured_fraction_theta_max 0.942
_diffrn_measurement_device 'four-circle \k-geometry diffractometer'
_diffrn_measurement_device_type 'Oxford Diffraction SuperNova dual radiation'
_diffrn_measurement_method '\w scans'
_diffrn_radiation_monochromator mirror
_diffrn_radiation_probe x-ray
_diffrn_radiation_type 'Mo K\a'
_diffrn_radiation_wavelength 0.71073
_diffrn_reflns_av_R_equivalents 0.0338
_diffrn_reflns_av_unetI/netI 0.0193
_diffrn_reflns_limit_h_max 24
_diffrn_reflns_limit_h_min -24
_diffrn_reflns_limit_k_max 16
_diffrn_reflns_limit_k_min -16
_diffrn_reflns_limit_l_max 17
_diffrn_reflns_limit_l_min -18
_diffrn_reflns_number 30758
_diffrn_reflns_theta_full 25.242
_diffrn_reflns_theta_max 29.530
_diffrn_reflns_theta_min 2.743
_diffrn_source 'micro-focus sealed X-ray tube'
_exptl_absorpt_coefficient_mu 13.327
_exptl_absorpt_correction_T_max 1.00000
_exptl_absorpt_correction_T_min 0.34785
_exptl_absorpt_correction_type multi-scan
_exptl_absorpt_process_details
;
(CrysAlis PRO; Rigaku OD, 2018)
;
_exptl_crystal_colour colourless
_exptl_crystal_density_diffrn 2.409
_exptl_crystal_description block
_exptl_crystal_F_000 1904
_exptl_crystal_size_max 0.20
_exptl_crystal_size_mid 0.18
_exptl_crystal_size_min 0.08
_refine_diff_density_max 0.655
_refine_diff_density_min -0.553
_refine_ls_extinction_coef 0.000247(12)
_refine_ls_extinction_expression Fc^*^=kFc[1+0.001xFc^2^\l^3^/sin(2\q)]^-1/4^
_refine_ls_extinction_method
;
SHELXL2018 (Sheldrick, 2015b)
;
_refine_ls_goodness_of_fit_ref 1.077
_refine_ls_hydrogen_treatment mixed
_refine_ls_matrix_type full
_refine_ls_number_parameters 182
_refine_ls_number_reflns 3742
_refine_ls_number_restraints 12
_refine_ls_restrained_S_all 1.075
_refine_ls_R_factor_all 0.0181
_refine_ls_R_factor_gt 0.0155
_refine_ls_shift/su_max 0.003
_refine_ls_shift/su_mean 0.000
_refine_ls_structure_factor_coef Fsqd
_refine_ls_weighting_details 'w=1/[\s^2^(Fo^2^)+(0.0104P)^2^+2.6097P] where P=(Fo^2^+2Fc^2^)/3'
_refine_ls_weighting_scheme calc
_refine_ls_wR_factor_gt 0.0289
_refine_ls_wR_factor_ref 0.0296
_reflns_number_gt 3505
_reflns_number_total 3742
_reflns_threshold_expression 'I > 2\s(I)'
_cod_data_source_file fp3085sup1.cif
_cod_data_source_block 4
_cod_depositor_comments
;
The following automatic conversions were performed:

data item '_atom_sites_solution_hydrogens' value 'geom & difmap' was
changed to 'mixed'.

Automatic conversion script
Id: cif_fix_values 7556 2019-12-06 15:28:31Z antanas 
;
_cod_original_sg_symbol_H-M 'C 2/c'
_cod_database_code 2022116
_shelx_space_group_comment
;
The symmetry employed for this shelxl refinement is uniquely defined
by the following loop, which should always be used as a source of
symmetry information in preference to the above space-group names.
They are only intended as comments.
;
_shelx_estimated_absorpt_t_min 0.176
_shelx_estimated_absorpt_t_max 0.415

loop_
_space_group_symop_operation_xyz
'x, y, z'
'-x, y, -z+1/2'
'x+1/2, y+1/2, z'
'-x+1/2, y+1/2, -z+1/2'
'-x, -y, -z'
'x, -y, z-1/2'
'-x+1/2, -y+1/2, -z'
'x+1/2, -y+1/2, z-1/2'

loop_
_atom_site_type_symbol
_atom_site_label
_atom_site_fract_x
_atom_site_fract_y
_atom_site_fract_z
_atom_site_U_iso_or_equiv
_atom_site_adp_type
_atom_site_calc_flag
_atom_site_occupancy
_atom_site_disorder_assembly
_atom_site_disorder_group
Bi Bi1 0.35117(2) 0.72988(2) -0.05830(2) 0.01728(3) Uani d 1 . .
Cl Cl1 0.46209(3) 0.86237(5) -0.03702(5) 0.03036(13) Uani d 1 . .
Cl Cl2 0.40227(4) 0.59985(5) -0.18555(4) 0.03157(14) Uani d 1 . .
Cl Cl3 0.27578(3) 0.85878(4) -0.21265(4) 0.02234(11) Uani d 1 . .
Cl Cl4 0.42774(3) 0.60321(4) 0.10076(4) 0.02130(11) Uani d 1 . .
Cl Cl5 0.30319(3) 0.86838(5) 0.08236(4) 0.02636(12) Uani d 1 . .
N N1 0.61203(12) 0.66820(18) -0.07273(15) 0.0298(5) Uani d 1 . .
H H1 0.6008(16) 0.6206(19) -0.1237(16) 0.048(9) Uiso d 1 . .
N N2 0.60265(10) 0.68466(17) 0.19552(14) 0.0213(4) Uani d 1 . .
H H21 0.5785(14) 0.6189(13) 0.190(2) 0.040(8) Uiso d 1 . .
H H22 0.5709(13) 0.7352(17) 0.213(2) 0.033(8) Uiso d 1 . .
H H23 0.6480(8) 0.679(2) 0.2424(15) 0.031(7) Uiso d 1 . .
N N3 0.66863(13) 0.89037(18) 0.16324(18) 0.0349(5) Uani d 1 . .
H H31 0.6629(16) 0.876(2) 0.2255(11) 0.046(9) Uiso d 1 . .
H H32 0.6898(17) 0.9524(15) 0.152(2) 0.062(10) Uiso d 1 . .
C C1 0.59972(12) 0.64156(19) 0.01852(16) 0.0230(5) Uani d 1 . .
H H11 0.577815 0.571984 0.027900 0.028 Uiso calc 1 . .
C C2 0.61865(12) 0.71426(17) 0.09767(16) 0.0186(4) Uani d 1 . .
C C3 0.65074(12) 0.81845(19) 0.08692(17) 0.0227(5) Uani d 1 . .
C C4 0.66180(13) 0.8418(2) -0.01215(19) 0.0303(5) Uani d 1 . .
H H4 0.683158 0.910721 -0.024913 0.036 Uiso calc 1 . .
C C5 0.64214(15) 0.7667(2) -0.0878(2) 0.0334(6) Uani d 1 . .
H H5 0.649733 0.783718 -0.153616 0.040 Uiso calc 1 . .
O O1 0.5074(3) 0.8331(3) 0.2772(2) 0.0267(8) Uani d 0.5 A -1
H H1A 0.532(3) 0.846(4) 0.3376(15) 0.040 Uiso d 0.5 B -1
H H1B 0.503(5) 0.889(2) 0.239(3) 0.040 Uiso d 0.5 C -1
O O2 0.4782(2) 1.0460(4) 0.2339(6) 0.0560(17) Uani d 0.5 D -1
H H2A 0.4319(12) 1.062(6) 0.223(6) 0.084 Uiso d 0.5 E -1
H H2B 0.502(3) 1.089(5) 0.204(5) 0.084 Uiso d 0.5 F -1

loop_
_atom_site_aniso_label
_atom_site_aniso_U_11
_atom_site_aniso_U_22
_atom_site_aniso_U_33
_atom_site_aniso_U_12
_atom_site_aniso_U_13
_atom_site_aniso_U_23
Bi1 0.01610(5) 0.01685(5) 0.01932(5) 0.00110(3) 0.00514(3) 0.00141(3)
Cl1 0.0208(3) 0.0294(3) 0.0389(3) -0.0061(2) 0.0032(2) 0.0049(3)
Cl2 0.0496(4) 0.0243(3) 0.0239(3) 0.0113(3) 0.0149(3) 0.0031(2)
Cl3 0.0222(3) 0.0179(2) 0.0242(3) -0.0008(2) 0.0003(2) 0.0013(2)
Cl4 0.0250(3) 0.0189(3) 0.0195(2) 0.0009(2) 0.0044(2) -0.0004(2)
Cl5 0.0290(3) 0.0219(3) 0.0299(3) -0.0061(2) 0.0106(2) -0.0054(2)
N1 0.0356(11) 0.0328(12) 0.0222(10) -0.0038(9) 0.0092(9) -0.0067(9)
N2 0.0210(10) 0.0248(10) 0.0177(9) -0.0010(9) 0.0037(8) 0.0018(8)
N3 0.0453(13) 0.0210(11) 0.0346(13) -0.0111(10) 0.0021(11) -0.0022(9)
C1 0.0225(11) 0.0235(12) 0.0228(11) -0.0024(9) 0.0054(9) -0.0002(9)
C2 0.0170(10) 0.0203(11) 0.0182(10) 0.0015(8) 0.0038(8) 0.0046(8)
C3 0.0198(11) 0.0205(12) 0.0247(11) -0.0004(9) -0.0007(9) 0.0024(9)
C4 0.0276(12) 0.0292(13) 0.0331(13) -0.0053(10) 0.0057(10) 0.0121(11)
C5 0.0315(14) 0.0452(16) 0.0261(13) -0.0016(12) 0.0118(11) 0.0083(11)
O1 0.030(2) 0.0257(17) 0.023(2) 0.0002(16) 0.003(2) 0.0021(12)
O2 0.069(5) 0.044(2) 0.064(5) 0.016(2) 0.034(4) 0.017(3)

loop_
_atom_type_symbol
_atom_type_description
_atom_type_scat_dispersion_real
_atom_type_scat_dispersion_imag
_atom_type_scat_source
C C 0.0033 0.0016 'International Tables Vol C Tables 4.2.6.8 and 6.1.1.4'
H H 0.0000 0.0000 'International Tables Vol C Tables 4.2.6.8 and 6.1.1.4'
Bi Bi -4.1077 10.2566 'International Tables Vol C Tables 4.2.6.8 and 6.1.1.4'
Cl Cl 0.1484 0.1585 'International Tables Vol C Tables 4.2.6.8 and 6.1.1.4'
N N 0.0061 0.0033 'International Tables Vol C Tables 4.2.6.8 and 6.1.1.4'
O O 0.0106 0.0060 'International Tables Vol C Tables 4.2.6.8 and 6.1.1.4'

loop_
_geom_angle_atom_site_label_1
_geom_angle_atom_site_label_2
_geom_angle_atom_site_label_3
_geom_angle_site_symmetry_1
_geom_angle_site_symmetry_3
_geom_angle
_geom_angle_publ_flag
Cl1 Bi1 Cl2 . . 93.29(2) ?
Cl1 Bi1 Cl3 . . 87.673(17) ?
Cl2 Bi1 Cl3 . . 92.048(17) ?
Cl1 Bi1 Cl4 . . 91.700(17) ?
Cl2 Bi1 Cl4 . . 89.060(16) ?
Cl3 Bi1 Cl4 . . 178.756(16) ?
Cl1 Bi1 Cl5 . . 84.998(18) ?
Cl2 Bi1 Cl5 . . 177.559(18) ?
Cl3 Bi1 Cl5 . . 89.619(17) ?
Cl4 Bi1 Cl5 . . 89.256(16) ?
Cl1 Bi1 Cl5 . 7_565 164.142(18) ?
Cl2 Bi1 Cl5 . 7_565 99.089(18) ?
Cl3 Bi1 Cl5 . 7_565 82.042(16) ?
Cl4 Bi1 Cl5 . 7_565 98.344(16) ?
Cl5 Bi1 Cl5 . 7_565 82.905(16) ?
Bi1 Cl5 Bi1 . 7_565 97.096(16) y
C1 N1 C5 . . 121.0(2) ?
C1 N1 H1 . . 119.9(19) ?
C5 N1 H1 . . 119.1(19) ?
C2 N2 H21 . . 110.3(17) ?
C2 N2 H22 . . 110.1(17) ?
H21 N2 H22 . . 107(2) ?
C2 N2 H23 . . 107.5(16) ?
H21 N2 H23 . . 109(2) ?
H22 N2 H23 . . 113(2) ?
C3 N3 H31 . . 123(2) ?
C3 N3 H32 . . 118(2) ?
H31 N3 H32 . . 120(3) ?
N1 C1 C2 . . 119.8(2) ?
N1 C1 H11 . . 120.1 ?
C2 C1 H11 . . 120.1 ?
C1 C2 C3 . . 122.0(2) ?
C1 C2 N2 . . 118.75(19) ?
C3 C2 N2 . . 119.26(19) ?
N3 C3 C2 . . 122.4(2) ?
N3 C3 C4 . . 122.2(2) ?
C2 C3 C4 . . 115.4(2) ?
C5 C4 C3 . . 120.2(2) ?
C5 C4 H4 . . 119.9 ?
C3 C4 H4 . . 119.9 ?
N1 C5 C4 . . 121.7(2) ?
N1 C5 H5 . . 119.1 ?
C4 C5 H5 . . 119.1 ?
H1A O1 H1B . . 113.1(19) ?
H2A O2 H2B . . 112.9(19) ?

loop_
_geom_bond_atom_site_label_1
_geom_bond_atom_site_label_2
_geom_bond_site_symmetry_2
_geom_bond_distance
_geom_bond_publ_flag
Bi1 Cl1 . 2.5247(5) y
Bi1 Cl2 . 2.6474(5) y
Bi1 Cl3 . 2.6840(5) y
Bi1 Cl4 . 2.7170(5) y
Bi1 Cl5 . 2.8136(5) y
Bi1 Cl5 7_565 2.9738(5) y
N1 C1 . 1.338(3) ?
N1 C5 . 1.344(3) ?
N1 H1 . 0.880(10) ?
N2 C2 . 1.458(3) y
N2 H21 . 0.900(10) ?
N2 H22 . 0.907(10) ?
N2 H23 . 0.906(10) ?
N3 C3 . 1.323(3) y
N3 H31 . 0.885(10) ?
N3 H32 . 0.871(10) ?
C1 C2 . 1.357(3) ?
C1 H11 . 0.9500 ?
C2 C3 . 1.407(3) ?
C3 C4 . 1.422(3) ?
C4 C5 . 1.344(4) ?
C4 H4 . 0.9500 ?
C5 H5 . 0.9500 ?
O1 H1A . 0.839(10) ?
O1 H1B . 0.840(10) ?
O2 H2A . 0.837(10) ?
O2 H2B . 0.842(10) ?

loop_
_geom_hbond_atom_site_label_D
_geom_hbond_atom_site_label_H
_geom_hbond_atom_site_label_A
_geom_hbond_site_symmetry_A
_geom_hbond_distance_DH
_geom_hbond_distance_HA
_geom_hbond_distance_DA
_geom_hbond_angle_DHA
_geom_hbond_publ_flag
N1 H1 Cl2 2_654 0.880(10) 2.56(2) 3.300(2) 142(2) yes
N1 H1 Cl4 5_665 0.880(10) 2.78(2) 3.356(2) 124(2) yes
N2 H21 Cl2 5_665 0.900(10) 2.668(18) 3.438(2) 144(2) yes
N2 H21 Cl4 . 0.900(10) 2.70(2) 3.2570(19) 121(2) yes
N2 H22 O1 . 0.907(10) 1.984(12) 2.879(5) 169(3) yes
N2 H22 O1 2_655 0.907(10) 1.872(12) 2.766(5) 168(3) yes
N2 H23 Cl3 8_566 0.906(10) 2.284(14) 3.1137(19) 152(2) yes
N3 H31 Cl5 2_655 0.885(10) 2.506(15) 3.342(2) 158(3) yes
N3 H32 Cl3 5_675 0.871(10) 2.45(2) 3.209(2) 146(3) yes
O1 H1A Cl1 2_655 0.839(10) 2.66(3) 3.418(3) 151(5) yes
O1 H1B O2 . 0.840(10) 1.94(4) 2.661(5) 143(6) yes
O2 H2B Cl1 5_675 0.842(10) 2.55(4) 3.282(7) 147(7) yes

loop_
_geom_torsion_atom_site_label_1
_geom_torsion_atom_site_label_2
_geom_torsion_atom_site_label_3
_geom_torsion_atom_site_label_4
_geom_torsion_site_symmetry_1
_geom_torsion_site_symmetry_2
_geom_torsion_site_symmetry_3
_geom_torsion_site_symmetry_4
_geom_torsion
_geom_torsion_publ_flag
C5 N1 C1 C2 . . . . -0.8(3) ?
N1 C1 C2 C3 . . . . 0.4(3) ?
N1 C1 C2 N2 . . . . 178.2(2) ?
C1 C2 C3 N3 . . . . 179.3(2) ?
N2 C2 C3 N3 . . . . 1.5(3) ?
C1 C2 C3 C4 . . . . 0.0(3) ?
N2 C2 C3 C4 . . . . -177.80(19) ?
N3 C3 C4 C5 . . . . -179.4(2) ?
C2 C3 C4 C5 . . . . -0.1(3) ?
C1 N1 C5 C4 . . . . 0.7(4) ?
C3 C4 C5 N1 . . . . -0.2(4) ?

_cod_database_fobs_code 2022116
